data_7027790
loop_
_publ_author_name
'Tong, Ming-Liang'
'Lee, Hung Kay'
'Chen, Xiao-Ming'
'Huang, Rong-Bin'
'Mak, Thomas C. W.'

_publ_section_title
;
 A novel three-dimensional triangular organic--inorganic hybrid network
 self-assembled by mononuclear [Mn(4,4&#x2032;-bipyridine)2(H2O)4]2+
 cations and rich solvate 4,4&#x2032;-bipyridine molecules through
 hydrogen-bonding and \p--\p interactions&#x200A;&#x2020;
;
_journal_issue 21
_journal_name_full 'Journal of the Chemical Society, Dalton Transactions'
_journal_page_first 3657
_journal_paper_doi 10.1039/a907111c
_journal_year 1999
_chemical_formula_sum 'C60 H56 Cl2 Mn N12 O12'
_chemical_formula_weight 1263.01
_chemical_name_systematic
; 
 ? 
;
_space_group_IT_number 2
_symmetry_cell_setting triclinic
_symmetry_space_group_name_Hall '-P 1'
_symmetry_space_group_name_H-M 'P -1'
_atom_sites_solution_hydrogens geom
_atom_sites_solution_primary direct
_atom_sites_solution_secondary difmap
_audit_creation_method SHELXL-97
_cell_angle_alpha 63.78(3)
_cell_angle_beta 87.60(3)
_cell_angle_gamma 81.30(3)
_cell_formula_units_Z 1
_cell_length_a 7.822(2)
_cell_length_b 14.306(3)
_cell_length_c 14.919(3)
_cell_measurement_reflns_used 25
_cell_measurement_temperature 293(2)
_cell_measurement_theta_max 15
_cell_measurement_theta_min 10
_cell_volume 1479.9(7)
_computing_cell_refinement XSCAN
_computing_data_collection XSCAN
_computing_data_reduction XSCAN
_computing_structure_refinement 'SHELXL-97 (Sheldrick, 1997)'
_computing_structure_solution 'SHELXS-97 (Sheldrick, 1990)'
_diffrn_ambient_temperature 293(2)
_diffrn_measured_fraction_theta_full 0.999
_diffrn_measured_fraction_theta_max 0.999
_diffrn_measurement_device_type 'Siemens P4'
_diffrn_measurement_method psi-scan
_diffrn_radiation_monochromator graphite
_diffrn_radiation_source 'fine-focus sealed tube'
_diffrn_radiation_type MoK\a
_diffrn_radiation_wavelength 0.71073
_diffrn_reflns_av_R_equivalents 0.0848
_diffrn_reflns_av_sigmaI/netI 0.1416
_diffrn_reflns_limit_h_max 9
_diffrn_reflns_limit_h_min -9
_diffrn_reflns_limit_k_max 0
_diffrn_reflns_limit_k_min -16
_diffrn_reflns_limit_l_max 15
_diffrn_reflns_limit_l_min -17
_diffrn_reflns_number 5447
_diffrn_reflns_theta_full 25.00
_diffrn_reflns_theta_max 25.00
_diffrn_reflns_theta_min 2.64
_diffrn_standards_decay_% none
_diffrn_standards_interval_count 150
_diffrn_standards_number 2
_exptl_absorpt_coefficient_mu 0.387
_exptl_absorpt_correction_T_max 0.862
_exptl_absorpt_correction_T_min 0.646
_exptl_absorpt_correction_type empirical
_exptl_crystal_colour colorless
_exptl_crystal_density_diffrn 1.417
_exptl_crystal_density_method 'not measured'
_exptl_crystal_description prism
_exptl_crystal_F_000 655
_exptl_crystal_size_max 0.42
_exptl_crystal_size_mid 0.38
_exptl_crystal_size_min 0.32
_refine_diff_density_max 0.405
_refine_diff_density_min -0.302
_refine_diff_density_rms 0.052
_refine_ls_extinction_coef 0.0086(9)
_refine_ls_extinction_expression Fc^*^=kFc[1+0.001xFc^2^\l^3^/sin(2\q)]^-1/4^
_refine_ls_extinction_method SHELXL
_refine_ls_goodness_of_fit_ref 0.915
_refine_ls_hydrogen_treatment mixed
_refine_ls_matrix_type full
_refine_ls_number_parameters 395
_refine_ls_number_reflns 5219
_refine_ls_number_restraints 0
_refine_ls_restrained_S_all 0.915
_refine_ls_R_factor_all 0.1501
_refine_ls_R_factor_gt 0.0483
_refine_ls_shift/su_max 0.008
_refine_ls_shift/su_mean 0.001
_refine_ls_structure_factor_coef Fsqd
_refine_ls_weighting_details 'w=1/[\s^2^(Fo^2^)+(0.0412P)^2^+0.0000P] where P=(Fo^2^+2Fc^2^)/3'
_refine_ls_weighting_scheme calc
_refine_ls_wR_factor_gt 0.1078
_refine_ls_wR_factor_ref 0.1358
_reflns_number_gt 2639
_reflns_number_total 5219
_reflns_threshold_expression >2sigma(I)
_cod_data_source_file 907111csup1.cif
_cod_data_source_block mn
_cod_depositor_comments
;
The following automatic conversions were performed:

'_refine_ls_weighting_scheme' value 'calc
w=1/[\s^2^(Fo^2^)+(0.0412P)^2^+0.0000P] where P=(Fo^2^+2Fc^2^)/3' was
changed to 'calc'. New tag '_refine_ls_weighting_details' was
created. The value of the new tag was set to
'w=1/[\s^2^(Fo^2^)+(0.0412P)^2^+0.0000P] where P=(Fo^2^+2Fc^2^)/3'.

Automatic conversion script
Id: cif_fix_values 3143 2015-03-26 13:38:13Z robertas 
;
_cod_original_cell_volume 1479.9(6)
_cod_original_sg_symbol_H-M P-1
_cod_database_code 7027790

loop_
_symmetry_equiv_pos_as_xyz
'x, y, z'
'-x, -y, -z'

loop_
_atom_site_label
_atom_site_type_symbol
_atom_site_fract_x
_atom_site_fract_y
_atom_site_fract_z
_atom_site_U_iso_or_equiv
_atom_site_adp_type
_atom_site_occupancy
_atom_site_calc_flag
_atom_site_refinement_flags
Mn1 Mn 0.5000 0.5000 -0.5000 0.0422(3) Uani 1 d S
N11 N 0.4118(4) 0.3576(2) -0.3730(2) 0.0460(8) Uani 1 d .
N12 N 0.2428(5) -0.0985(3) 0.0567(3) 0.0691(11) Uani 1 d .
O1W O 0.4211(4) 0.59230(18) -0.41620(17) 0.0544(7) Uani 1 d .
H1WA H 0.4253 0.6569 -0.4173 0.050 Uiso 1 d R
H1WB H 0.3720 0.5702 -0.3502 0.050 Uiso 1 d R
O2W O 0.2426(3) 0.54728(18) -0.56942(17) 0.0529(7) Uani 1 d .
H2WA H 0.1819 0.5890 -0.5722 0.050 Uiso 1 d R
H2WB H 0.2435 0.5445 -0.6341 0.050 Uiso 1 d R
C10 C 0.2693(5) 0.3587(3) -0.3219(3) 0.0513(11) Uani 1 d .
H10A H 0.1882 0.4227 -0.3458 0.080 Uiso 1 d R
C11 C 0.2319(5) 0.2731(3) -0.2372(3) 0.0533(11) Uani 1 d .
H11A H 0.1294 0.2786 -0.2010 0.080 Uiso 1 d R
C12 C 0.3426(5) 0.1781(3) -0.2033(3) 0.0443(10) Uani 1 d .
C13 C 0.4885(6) 0.1766(3) -0.2579(3) 0.0523(11) Uani 1 d .
H13A H 0.5697 0.1130 -0.2378 0.080 Uiso 1 d R
C14 C 0.5184(5) 0.2664(3) -0.3405(3) 0.0555(12) Uani 1 d .
H14A H 0.6206 0.2636 -0.3777 0.080 Uiso 1 d R
C15 C 0.3067(5) 0.0830(3) -0.1127(3) 0.0465(10) Uani 1 d .
C16 C 0.2113(6) 0.0897(3) -0.0355(3) 0.0581(11) Uani 1 d .
H16A H 0.1667 0.1572 -0.0382 0.080 Uiso 1 d R
C17 C 0.1814(6) -0.0022(4) 0.0466(3) 0.0681(13) Uani 1 d .
H17A H 0.1127 0.0031 0.0994 0.080 Uiso 1 d R
C18 C 0.3730(6) -0.0172(3) -0.1026(3) 0.0575(11) Uani 1 d .
H18A H 0.4428 -0.0253 -0.1539 0.080 Uiso 1 d R
C19 C 0.3365(6) -0.1035(3) -0.0172(4) 0.0687(13) Uani 1 d .
H19A H 0.3816 -0.1724 -0.0110 0.080 Uiso 1 d R
N21 N 0.4098(5) 0.8015(3) -0.4315(3) 0.0675(11) Uani 1 d .
N22 N -0.0359(5) 1.2627(3) -0.4115(3) 0.0598(10) Uani 1 d .
C20 C 0.3329(6) 0.8848(3) -0.5111(3) 0.0707(14) Uani 1 d .
H20A H 0.3361 0.8801 -0.5734 0.080 Uiso 1 d R
C21 C 0.2530(6) 0.9765(3) -0.5100(3) 0.0621(12) Uani 1 d .
H21A H 0.1986 1.0331 -0.5698 0.080 Uiso 1 d R
C22 C 0.2470(5) 0.9874(3) -0.4228(3) 0.0475(10) Uani 1 d .
C23 C 0.3304(6) 0.9025(3) -0.3394(3) 0.0647(13) Uani 1 d .
H23A H 0.3334 0.9062 -0.2768 0.080 Uiso 1 d R
C24 C 0.4071(6) 0.8137(3) -0.3481(4) 0.0699(13) Uani 1 d .
H24A H 0.4615 0.7555 -0.2893 0.080 Uiso 1 d R
C25 C 0.1564(5) 1.0826(3) -0.4171(3) 0.0481(10) Uani 1 d .
C26 C 0.1405(6) 1.1813(3) -0.4999(3) 0.0657(13) Uani 1 d .
H26A H 0.1942 1.1884 -0.5612 0.080 Uiso 1 d R
C27 C 0.0474(6) 1.2669(3) -0.4930(3) 0.0698(14) Uani 1 d .
H27A H 0.0413 1.3345 -0.5499 0.080 Uiso 1 d R
C28 C 0.0717(5) 1.0782(3) -0.3324(3) 0.0546(11) Uani 1 d .
H28A H 0.0780 1.0121 -0.2736 0.080 Uiso 1 d R
C29 C -0.0200(5) 1.1679(3) -0.3323(3) 0.0567(11) Uani 1 d .
H29A H -0.0774 1.1631 -0.2726 0.080 Uiso 1 d R
N31 N 0.2184(4) 0.5463(3) 0.2447(2) 0.0594(9) Uani 1 d .
N32 N 0.2728(5) 0.5301(3) -0.2241(2) 0.0638(10) Uani 1 d .
C30 C 0.2438(6) 0.4558(3) 0.2378(3) 0.0633(12) Uani 1 d .
H30A H 0.2572 0.3922 0.2993 0.080 Uiso 1 d R
C31 C 0.2487(6) 0.4475(3) 0.1492(3) 0.0563(11) Uani 1 d .
H31A H 0.2672 0.3795 0.1495 0.080 Uiso 1 d R
C32 C 0.2264(5) 0.5381(3) 0.0593(3) 0.0423(9) Uani 1 d .
C33 C 0.1964(5) 0.6331(3) 0.0662(3) 0.0514(11) Uani 1 d .
H33A H 0.1768 0.6983 0.0064 0.080 Uiso 1 d R
C34 C 0.1969(5) 0.6330(3) 0.1584(3) 0.0593(12) Uani 1 d .
H34A H 0.1788 0.6995 0.1612 0.080 Uiso 1 d R
C35 C 0.2379(5) 0.5333(3) -0.0378(3) 0.0448(10) Uani 1 d .
C36 C 0.3258(6) 0.4471(3) -0.0471(3) 0.0566(11) Uani 1 d .
H36A H 0.3750 0.3862 0.0112 0.080 Uiso 1 d R
C37 C 0.3396(6) 0.4493(3) -0.1410(3) 0.0649(13) Uani 1 d .
H37A H 0.4034 0.3893 -0.1465 0.080 Uiso 1 d R
C38 C 0.1655(6) 0.6175(3) -0.1249(3) 0.0615(12) Uani 1 d .
H38A H 0.1034 0.6795 -0.1224 0.080 Uiso 1 d R
C39 C 0.1864(6) 0.6110(4) -0.2136(3) 0.0674(13) Uani 1 d .
H39A H 0.1338 0.6693 -0.2728 0.080 Uiso 1 d R
Cl1 Cl 0.21411(18) 0.15264(8) 0.19652(9) 0.0716(4) Uani 1 d .
O1 O 0.2799(4) 0.0433(2) 0.2489(2) 0.0775(10) Uani 1 d .
O2 O 0.3468(6) 0.2047(3) 0.1356(3) 0.1193(16) Uani 1 d .
O3 O 0.1657(5) 0.1967(2) 0.2643(2) 0.0885(11) Uani 1 d .
O4 O 0.0669(6) 0.1657(3) 0.1364(3) 0.1301(17) Uani 1 d .

loop_
_atom_site_aniso_label
_atom_site_aniso_U_11
_atom_site_aniso_U_22
_atom_site_aniso_U_33
_atom_site_aniso_U_23
_atom_site_aniso_U_13
_atom_site_aniso_U_12
Mn1 0.0617(6) 0.0291(4) 0.0293(5) -0.0093(4) 0.0004(4) 0.0007(4)
N11 0.061(2) 0.0302(17) 0.0389(18) -0.0105(14) 0.0038(17) 0.0000(16)
N12 0.075(3) 0.059(3) 0.052(2) -0.002(2) 0.001(2) -0.019(2)
O1W 0.088(2) 0.0372(14) 0.0392(15) -0.0203(12) 0.0091(14) -0.0042(14)
O2W 0.069(2) 0.0446(15) 0.0420(15) -0.0211(13) -0.0046(14) 0.0090(13)
C10 0.053(3) 0.040(2) 0.054(3) -0.015(2) 0.004(2) -0.004(2)
C11 0.057(3) 0.043(2) 0.053(3) -0.015(2) 0.009(2) -0.008(2)
C12 0.056(3) 0.036(2) 0.039(2) -0.0137(18) 0.001(2) -0.0083(19)
C13 0.064(3) 0.033(2) 0.046(2) -0.0076(19) 0.006(2) -0.0007(19)
C14 0.068(3) 0.037(2) 0.043(2) -0.0069(19) 0.015(2) 0.004(2)
C15 0.049(3) 0.042(2) 0.044(2) -0.0143(19) -0.003(2) -0.0086(19)
C16 0.068(3) 0.051(3) 0.050(3) -0.015(2) 0.012(2) -0.018(2)
C17 0.078(3) 0.067(3) 0.051(3) -0.015(2) 0.013(2) -0.025(3)
C18 0.072(3) 0.043(2) 0.051(3) -0.014(2) 0.009(2) -0.013(2)
C19 0.076(3) 0.043(3) 0.070(3) -0.009(2) -0.003(3) -0.009(2)
N21 0.087(3) 0.042(2) 0.073(3) -0.029(2) 0.003(2) 0.0014(19)
N22 0.067(3) 0.046(2) 0.062(2) -0.0232(19) 0.000(2) 0.0018(18)
C20 0.104(4) 0.049(3) 0.060(3) -0.029(2) 0.005(3) 0.002(3)
C21 0.086(4) 0.044(2) 0.052(3) -0.022(2) 0.002(2) 0.003(2)
C22 0.050(3) 0.037(2) 0.055(3) -0.021(2) -0.001(2) -0.0028(19)
C23 0.082(3) 0.053(3) 0.058(3) -0.027(2) -0.008(2) 0.005(2)
C24 0.085(4) 0.043(3) 0.070(3) -0.019(2) -0.010(3) 0.010(2)
C25 0.053(3) 0.043(2) 0.050(2) -0.023(2) -0.002(2) -0.0034(19)
C26 0.083(4) 0.051(3) 0.059(3) -0.023(2) 0.020(2) -0.005(2)
C27 0.091(4) 0.043(2) 0.064(3) -0.019(2) 0.018(3) 0.006(2)
C28 0.063(3) 0.049(2) 0.052(3) -0.023(2) -0.001(2) -0.005(2)
C29 0.066(3) 0.058(3) 0.052(3) -0.032(2) 0.003(2) -0.001(2)
N31 0.066(3) 0.067(2) 0.051(2) -0.032(2) -0.0016(18) -0.0030(19)
N32 0.081(3) 0.068(2) 0.043(2) -0.026(2) 0.0051(19) -0.008(2)
C30 0.092(4) 0.051(3) 0.040(2) -0.014(2) 0.008(2) -0.013(2)
C31 0.083(3) 0.047(2) 0.043(2) -0.023(2) 0.004(2) -0.014(2)
C32 0.039(2) 0.043(2) 0.043(2) -0.0178(19) 0.0005(18) -0.0051(18)
C33 0.066(3) 0.047(2) 0.041(2) -0.0216(19) 0.001(2) -0.001(2)
C34 0.071(3) 0.051(3) 0.059(3) -0.029(2) 0.001(2) -0.001(2)
C35 0.048(3) 0.042(2) 0.042(2) -0.0159(19) 0.0065(19) -0.0087(19)
C36 0.077(3) 0.048(2) 0.043(2) -0.020(2) -0.001(2) -0.003(2)
C37 0.081(4) 0.063(3) 0.057(3) -0.033(3) 0.003(3) -0.004(3)
C38 0.077(3) 0.055(3) 0.045(3) -0.021(2) -0.004(2) 0.009(2)
C39 0.084(4) 0.067(3) 0.043(3) -0.020(2) -0.004(2) 0.000(3)
Cl1 0.1070(11) 0.0384(6) 0.0557(7) -0.0150(5) -0.0016(7) 0.0107(6)
O1 0.096(2) 0.0376(16) 0.079(2) -0.0139(15) 0.0091(18) 0.0088(16)
O2 0.179(4) 0.055(2) 0.108(3) -0.022(2) 0.073(3) -0.033(2)
O3 0.139(3) 0.0542(19) 0.064(2) -0.0281(17) -0.004(2) 0.0166(19)
O4 0.152(4) 0.112(3) 0.134(3) -0.080(3) -0.079(3) 0.066(3)

loop_
_atom_type_symbol
_atom_type_description
_atom_type_scat_dispersion_real
_atom_type_scat_dispersion_imag
_atom_type_scat_source
C C 0.0033 0.0016 'International Tables Vol C Tables 4.2.6.8 and 6.1.1.4'
H H 0.0000 0.0000 'International Tables Vol C Tables 4.2.6.8 and 6.1.1.4'
N N 0.0061 0.0033 'International Tables Vol C Tables 4.2.6.8 and 6.1.1.4'
O O 0.0106 0.0060 'International Tables Vol C Tables 4.2.6.8 and 6.1.1.4'
Cl Cl 0.1484 0.1585 'International Tables Vol C Tables 4.2.6.8 and 6.1.1.4'
Mn Mn 0.3368 0.7283 'International Tables Vol C Tables 4.2.6.8 and 6.1.1.4'

loop_
_geom_angle_atom_site_label_1
_geom_angle_atom_site_label_2
_geom_angle_atom_site_label_3
_geom_angle
_geom_angle_site_symmetry_1
_geom_angle_site_symmetry_3
O2W Mn1 O2W 180.0 . 2_664
O2W Mn1 O1W 90.79(10) . 2_664
O2W Mn1 O1W 89.21(10) 2_664 2_664
O2W Mn1 O1W 89.21(10) . .
O2W Mn1 O1W 90.79(10) 2_664 .
O1W Mn1 O1W 180.0 2_664 .
O2W Mn1 N11 89.61(11) . 2_664
O2W Mn1 N11 90.39(11) 2_664 2_664
O1W Mn1 N11 89.39(10) 2_664 2_664
O1W Mn1 N11 90.61(10) . 2_664
O2W Mn1 N11 90.39(11) . .
O2W Mn1 N11 89.61(11) 2_664 .
O1W Mn1 N11 90.61(10) 2_664 .
O1W Mn1 N11 89.39(10) . .
N11 Mn1 N11 180.0 2_664 .
C10 N11 C14 116.5(3) . .
C10 N11 Mn1 125.5(2) . .
C14 N11 Mn1 117.7(3) . .
C19 N12 C17 116.2(4) . .
Mn1 O1W N32 129.88(13) . .
Mn1 O1W N21 141.17(13) . .
N32 O1W N21 88.95(13) . .
Mn1 O2W N31 115.86(12) . 1_554
Mn1 O2W N22 120.70(12) . 2_574
N31 O2W N22 105.70(13) 1_554 2_574
N11 C10 C11 123.4(4) . .
C10 C11 C12 120.1(4) . .
C13 C12 C11 116.4(3) . .
C13 C12 C15 121.6(3) . .
C11 C12 C15 122.0(4) . .
C12 C13 C14 120.0(3) . .
N11 C14 C13 123.6(4) . .
C16 C15 C18 117.5(4) . .
C16 C15 C12 122.2(3) . .
C18 C15 C12 120.2(4) . .
C15 C16 C17 119.3(4) . .
N12 C17 C16 123.7(4) . .
C19 C18 C15 118.3(4) . .
N12 C19 C18 124.9(4) . .
C24 N21 C20 114.8(4) . .
C24 N21 O1W 118.8(3) . .
C20 N21 O1W 119.9(3) . .
C27 N22 C29 115.9(3) . .
N21 C20 C21 124.5(4) . .
C20 C21 C22 120.3(4) . .
C21 C22 C23 116.1(4) . .
C21 C22 C25 122.2(4) . .
C23 C22 C25 121.7(4) . .
C24 C23 C22 119.2(4) . .
N21 C24 C23 125.1(4) . .
C28 C25 C26 116.4(4) . .
C28 C25 C22 122.0(4) . .
C26 C25 C22 121.5(4) . .
C27 C26 C25 119.6(4) . .
N22 C27 C26 124.1(4) . .
C29 C28 C25 120.1(4) . .
N22 C29 C28 123.9(4) . .
C34 N31 C30 115.7(4) . .
C39 N32 C37 116.0(4) . .
C39 N32 O1W 112.0(3) . .
C37 N32 O1W 124.9(3) . .
N31 C30 C31 124.5(4) . .
C30 C31 C32 119.7(4) . .
C31 C32 C33 116.1(3) . .
C31 C32 C35 121.6(3) . .
C33 C32 C35 122.3(3) . .
C34 C33 C32 119.8(4) . .
N31 C34 C33 124.2(4) . .
C36 C35 C38 116.8(4) . .
C36 C35 C32 121.9(3) . .
C38 C35 C32 121.3(3) . .
C35 C36 C37 119.2(4) . .
N32 C37 C36 123.9(4) . .
C39 C38 C35 119.1(4) . .
N32 C39 C38 124.9(4) . .
O2 Cl1 O3 108.8(2) . .
O2 Cl1 O1 108.1(2) . .
O3 Cl1 O1 110.90(19) . .
O2 Cl1 O4 110.4(3) . .
O3 Cl1 O4 109.4(2) . .
O1 Cl1 O4 109.3(2) . .

loop_
_geom_bond_atom_site_label_1
_geom_bond_atom_site_label_2
_geom_bond_distance
_geom_bond_site_symmetry_2
Mn1 O2W 2.174(3) .
Mn1 O2W 2.174(3) 2_664
Mn1 O1W 2.199(2) 2_664
Mn1 O1W 2.199(2) .
Mn1 N11 2.263(3) 2_664
Mn1 N11 2.263(3) .
N11 C10 1.326(5) .
N11 C14 1.334(4) .
N12 C19 1.320(5) .
N12 C17 1.331(5) .
O1W N32 2.852(4) .
O1W N21 2.888(4) .
O2W N31 2.794(4) 1_554
O2W N22 2.847(4) 2_574
C10 C11 1.376(5) .
C11 C12 1.387(5) .
C12 C13 1.377(5) .
C12 C15 1.489(5) .
C13 C14 1.375(5) .
C15 C16 1.377(5) .
C15 C18 1.392(5) .
C16 C17 1.389(5) .
C18 C19 1.385(6) .
N21 C24 1.329(5) .
N21 C20 1.336(5) .
N22 C27 1.338(5) .
N22 C29 1.339(5) .
C20 C21 1.372(5) .
C21 C22 1.376(5) .
C22 C23 1.393(5) .
C22 C25 1.473(5) .
C23 C24 1.379(5) .
C25 C28 1.383(5) .
C25 C26 1.397(5) .
C26 C27 1.370(5) .
C28 C29 1.373(5) .
N31 C34 1.329(5) .
N31 C30 1.329(5) .
N32 C39 1.317(5) .
N32 C37 1.323(5) .
C30 C31 1.377(5) .
C31 C32 1.387(5) .
C32 C33 1.391(5) .
C32 C35 1.479(5) .
C33 C34 1.376(5) .
C35 C36 1.378(5) .
C35 C38 1.390(5) .
C36 C37 1.388(5) .
C38 C39 1.368(5) .
Cl1 O2 1.419(4) .
Cl1 O3 1.422(3) .
Cl1 O1 1.425(3) .
Cl1 O4 1.428(4) .
